data_7040678
loop_
_publ_author_name
'Jackson, Graham E.'
'Elmagbari, Fatin M.'
'Hammouda, Ahmed N.'
'Bonomo, Raffaele P.'

_publ_section_title
;
 Solution equilibria and the X-ray structure of Cu(ii) complexation with
 3-amino-N-(pyridin-2-ylmethyl)propanamide, a pseudo-mimic of human serum
 albumin.
;
_journal_issue 42
_journal_name_full 'Dalton transactions (Cambridge, England : 2003)'
_journal_page_first 17010
_journal_page_last 17019
_journal_paper_doi 10.1039/c6dt02974d
_journal_volume 45
_journal_year 2016
_chemical_formula_sum 'C9 H16 Cl Cu N3 O3'
_chemical_formula_weight 313.24
_chemical_name_systematic '3-amino-N-(pyridin-2-ylmethyl)-propanamide dihydrate'
_space_group_IT_number 14
_symmetry_cell_setting monoclinic
_symmetry_space_group_name_Hall '-P 2ybc'
_symmetry_space_group_name_H-M 'P 1 21/c 1'
_atom_sites_solution_hydrogens geom
_atom_sites_solution_primary direct
_atom_sites_solution_secondary difmap
_audit_creation_method SHELXL-97
_audit_update_record
;
2016-05-30 deposited with the CCDC.
2016-09-19 downloaded from the CCDC.
;
_cell_angle_alpha 90.00
_cell_angle_beta 90.080(2)
_cell_angle_gamma 90.00
_cell_formula_units_Z 4
_cell_length_a 7.3116(2)
_cell_length_b 22.4070(9)
_cell_length_c 7.3570(2)
_cell_measurement_reflns_used 5280
_cell_measurement_temperature 173(2)
_cell_measurement_theta_max 27.86
_cell_measurement_theta_min 3.33
_cell_volume 1205.30(7)
_computing_cell_refinement 'DENZO-SMN (Otwinowski & Minor, 1997)'
_computing_data_collection 'COLLECT program (Nonius, 2000)'
_computing_data_reduction 'DENZO-SMN (Otwinowski & Minor, 1997)'
_computing_molecular_graphics 'X-Seed (Barbour, 2001)'
_computing_publication_material 'SHELXL-97 (Sheldrick, 2001)'
_computing_structure_refinement 'SHELXL-97 (Sheldrick, 1997)'
_computing_structure_solution 'SHELXS-97 (Sheldrick, 1997)'
_diffrn_ambient_temperature 173(2)
_diffrn_measured_fraction_theta_full 0.990
_diffrn_measured_fraction_theta_max 0.990
_diffrn_measurement_device_type 'Nonius Kappa CCD diffractometer'
_diffrn_measurement_method '1.2\% \f scans and \w scans'
_diffrn_radiation_monochromator graphite
_diffrn_radiation_source 'fine-focus sealed tube'
_diffrn_radiation_type MoK\a
_diffrn_radiation_wavelength 0.71073
_diffrn_reflns_av_R_equivalents 0.0232
_diffrn_reflns_av_sigmaI/netI 0.0318
_diffrn_reflns_limit_h_max 9
_diffrn_reflns_limit_h_min -9
_diffrn_reflns_limit_k_max 28
_diffrn_reflns_limit_k_min -29
_diffrn_reflns_limit_l_max 9
_diffrn_reflns_limit_l_min -9
_diffrn_reflns_number 5280
_diffrn_reflns_theta_full 27.86
_diffrn_reflns_theta_max 27.86
_diffrn_reflns_theta_min 3.33
_diffrn_standards_decay_% 0
_diffrn_standards_interval_count 0
_diffrn_standards_interval_time 0
_diffrn_standards_number 0
_exptl_absorpt_coefficient_mu 2.034
_exptl_absorpt_correction_T_max 0.8945
_exptl_absorpt_correction_T_min 0.7650
_exptl_absorpt_correction_type multi-scan
_exptl_absorpt_process_details 'SADABS (Sheldrick, 1996)'
_exptl_crystal_colour blue
_exptl_crystal_density_diffrn 1.726
_exptl_crystal_density_method 'not measured'
_exptl_crystal_description needle
_exptl_crystal_F_000 644
_exptl_crystal_size_max 0.10
_exptl_crystal_size_mid 0.07
_exptl_crystal_size_min 0.05
_refine_diff_density_max 0.425
_refine_diff_density_min -0.647
_refine_diff_density_rms 0.103
_refine_ls_extinction_coef 0.0053(7)
_refine_ls_extinction_expression Fc^*^=kFc[1+0.001xFc^2^\l^3^/sin(2\q)]^-1/4^
_refine_ls_extinction_method SHELXL
_refine_ls_goodness_of_fit_ref 1.070
_refine_ls_hydrogen_treatment mixed
_refine_ls_matrix_type full
_refine_ls_number_parameters 179
_refine_ls_number_reflns 2860
_refine_ls_number_restraints 6
_refine_ls_restrained_S_all 1.070
_refine_ls_R_factor_all 0.0386
_refine_ls_R_factor_gt 0.0267
_refine_ls_shift/su_max 0.000
_refine_ls_shift/su_mean 0.000
_refine_ls_structure_factor_coef Fsqd
_refine_ls_weighting_details 'calc w=1/[\s^2^(Fo^2^)+(0.0282P)^2^+0.9037P] where P=(Fo^2^+2Fc^2^)/3'
_refine_ls_weighting_scheme calc
_refine_ls_wR_factor_gt 0.0624
_refine_ls_wR_factor_ref 0.0668
_reflns_number_gt 2422
_reflns_number_total 2860
_reflns_threshold_expression >2sigma(I)
_cod_data_source_file c6dt02974d3.cif
_cod_data_source_block F3
_cod_depositor_comments 'Adding full bibliography for 7040678.cif.'
_cod_original_sg_symbol_H-M P21/c
_cod_database_code 7040678

loop_
_symmetry_equiv_pos_as_xyz
'x, y, z'
'-x, y+1/2, -z+1/2'
'-x, -y, -z'
'x, -y-1/2, z-1/2'

loop_
_atom_site_label
_atom_site_type_symbol
_atom_site_fract_x
_atom_site_fract_y
_atom_site_fract_z
_atom_site_U_iso_or_equiv
_atom_site_adp_type
_atom_site_occupancy
_atom_site_symmetry_multiplicity
_atom_site_calc_flag
_atom_site_refinement_flags
Cu1 Cu 0.04163(3) 0.287098(10) 0.39076(3) 0.01483(9) Uani 1 1 d .
Cl1 Cl 0.23637(6) 0.26031(2) 0.68759(6) 0.01638(12) Uani 1 1 d .
O1 O -0.39621(19) 0.40472(6) 0.46350(19) 0.0203(3) Uani 1 1 d .
O2 O 0.2480(2) 0.45651(8) 0.0386(2) 0.0333(4) Uani 1 1 d D
H2C H 0.302(3) 0.4659(13) -0.0780(18) 0.046(8) Uiso 1 1 d D
H2D H 0.337(3) 0.4763(12) 0.115(3) 0.054(9) Uiso 1 1 d D
O3 O -0.4855(2) 0.50854(7) 0.2722(2) 0.0264(3) Uani 1 1 d D
H3A H -0.446(4) 0.4750(8) 0.345(3) 0.052(9) Uiso 1 1 d D
H3B H -0.531(4) 0.5374(11) 0.359(3) 0.060(9) Uiso 1 1 d D
N1 N 0.1811(2) 0.36305(8) 0.3706(2) 0.0177(3) Uani 1 1 d D
H1C H 0.175(3) 0.3770(9) 0.2590(12) 0.019(6) Uiso 1 1 d D
H1D H 0.2975(10) 0.3573(11) 0.395(3) 0.031(7) Uiso 1 1 d D
N2 N -0.1928(2) 0.32711(7) 0.4450(2) 0.0154(3) Uani 1 1 d .
N3 N -0.1052(2) 0.21411(7) 0.4305(2) 0.0142(3) Uani 1 1 d .
C1 C 0.1130(3) 0.40787(9) 0.5014(3) 0.0206(4) Uani 1 1 d .
H1A H 0.1971 0.4425 0.5025 0.025 Uiso 1 1 calc R
H1B H 0.1127 0.3903 0.6249 0.025 Uiso 1 1 calc R
C2 C -0.0786(3) 0.42911(9) 0.4549(3) 0.0222(4) Uani 1 1 d .
H2A H -0.1109 0.4612 0.5417 0.027 Uiso 1 1 calc R
H2B H -0.0740 0.4475 0.3326 0.027 Uiso 1 1 calc R
C3 C -0.2335(3) 0.38426(9) 0.4550(3) 0.0160(4) Uani 1 1 d .
C4 C -0.3495(3) 0.28651(8) 0.4511(3) 0.0157(4) Uani 1 1 d .
H4A H -0.4286 0.2934 0.3437 0.019 Uiso 1 1 calc R
H4B H -0.4227 0.2946 0.5615 0.019 Uiso 1 1 calc R
C5 C -0.2856(3) 0.22284(8) 0.4527(2) 0.0143(4) Uani 1 1 d .
C6 C -0.4044(3) 0.17498(9) 0.4763(3) 0.0181(4) Uani 1 1 d .
H6 H -0.5321 0.1815 0.4886 0.022 Uiso 1 1 calc R
C7 C -0.3340(3) 0.11770(9) 0.4815(3) 0.0207(4) Uani 1 1 d .
H7 H -0.4130 0.0845 0.4980 0.025 Uiso 1 1 calc R
C8 C -0.1467(3) 0.10906(9) 0.4624(3) 0.0193(4) Uani 1 1 d .
H8 H -0.0957 0.0701 0.4666 0.023 Uiso 1 1 calc R
C9 C -0.0372(3) 0.15816(9) 0.4373(3) 0.0174(4) Uani 1 1 d .
H9 H 0.0909 0.1525 0.4243 0.021 Uiso 1 1 calc R

loop_
_atom_site_aniso_label
_atom_site_aniso_U_11
_atom_site_aniso_U_22
_atom_site_aniso_U_33
_atom_site_aniso_U_23
_atom_site_aniso_U_13
_atom_site_aniso_U_12
Cu1 0.01183(13) 0.01092(13) 0.02173(14) -0.00040(9) 0.00250(9) -0.00008(9)
Cl1 0.0132(2) 0.0188(2) 0.0171(2) 0.00202(18) 0.00156(16) -0.00059(18)
O1 0.0167(7) 0.0153(7) 0.0288(8) -0.0003(6) 0.0008(6) 0.0046(6)
O2 0.0230(8) 0.0310(9) 0.0458(10) 0.0002(8) -0.0003(7) -0.0057(7)
O3 0.0345(9) 0.0225(8) 0.0222(8) -0.0003(6) -0.0021(6) 0.0048(7)
N1 0.0162(8) 0.0145(8) 0.0224(9) 0.0015(7) 0.0010(7) 0.0003(7)
N2 0.0123(8) 0.0124(8) 0.0214(8) 0.0001(6) 0.0006(6) -0.0015(6)
N3 0.0114(8) 0.0116(8) 0.0195(8) -0.0004(6) 0.0009(6) -0.0002(6)
C1 0.0197(10) 0.0140(9) 0.0281(11) -0.0034(8) -0.0019(8) -0.0022(8)
C2 0.0203(10) 0.0126(9) 0.0338(11) -0.0017(8) 0.0012(9) -0.0001(8)
C3 0.0151(9) 0.0153(9) 0.0175(9) 0.0005(7) 0.0001(7) 0.0011(8)
C4 0.0115(9) 0.0147(9) 0.0208(10) 0.0002(7) 0.0019(7) -0.0004(7)
C5 0.0142(9) 0.0163(10) 0.0124(9) -0.0008(7) -0.0002(7) 0.0002(7)
C6 0.0140(9) 0.0187(10) 0.0216(10) -0.0013(8) 0.0005(8) -0.0031(8)
C7 0.0212(10) 0.0154(10) 0.0255(10) 0.0000(8) 0.0006(8) -0.0052(8)
C8 0.0229(11) 0.0128(9) 0.0222(10) -0.0010(8) 0.0002(8) 0.0022(8)
C9 0.0140(9) 0.0161(9) 0.0222(9) -0.0016(8) 0.0003(7) 0.0019(8)

loop_
_atom_type_symbol
_atom_type_description
_atom_type_scat_dispersion_real
_atom_type_scat_dispersion_imag
_atom_type_scat_source
C C 0.0033 0.0016 'International Tables Vol C Tables 4.2.6.8 and 6.1.1.4'
H H 0.0000 0.0000 'International Tables Vol C Tables 4.2.6.8 and 6.1.1.4'
N N 0.0061 0.0033 'International Tables Vol C Tables 4.2.6.8 and 6.1.1.4'
O O 0.0106 0.0060 'International Tables Vol C Tables 4.2.6.8 and 6.1.1.4'
Cl Cl 0.1484 0.1585 'International Tables Vol C Tables 4.2.6.8 and 6.1.1.4'
Cu Cu 0.3201 1.2651 'International Tables Vol C Tables 4.2.6.8 and 6.1.1.4'

loop_
_geom_angle_atom_site_label_1
_geom_angle_atom_site_label_2
_geom_angle_atom_site_label_3
_geom_angle
_geom_angle_site_symmetry_1
_geom_angle_site_symmetry_3
N2 Cu1 N3 82.77(6) . .
N2 Cu1 N1 94.11(7) . .
N3 Cu1 N1 175.16(7) . .
N2 Cu1 Cl1 150.50(5) . 4_565
N3 Cu1 Cl1 92.88(5) . 4_565
N1 Cu1 Cl1 91.64(5) . 4_565
N2 Cu1 Cl1 113.45(5) . .
N3 Cu1 Cl1 88.98(5) . .
N1 Cu1 Cl1 88.88(5) . .
Cl1 Cu1 Cl1 95.549(15) 4_565 .
Cu1 Cl1 Cu1 107.579(19) 4_566 .
H2C O2 H2D 98(2) . .
H3A O3 H3B 105(2) . .
C1 N1 Cu1 111.09(12) . .
C1 N1 H1C 110.6(15) . .
Cu1 N1 H1C 110.5(15) . .
C1 N1 H1D 107.3(17) . .
Cu1 N1 H1D 110.8(17) . .
H1C N1 H1D 106(2) . .
C3 N2 C4 115.18(16) . .
C3 N2 Cu1 130.46(13) . .
C4 N2 Cu1 113.80(12) . .
C5 N3 C9 119.47(16) . .
C5 N3 Cu1 115.51(13) . .
C9 N3 Cu1 125.01(13) . .
N1 C1 C2 112.17(17) . .
N1 C1 H1A 109.2 . .
C2 C1 H1A 109.2 . .
N1 C1 H1B 109.2 . .
C2 C1 H1B 109.2 . .
H1A C1 H1B 107.9 . .
C3 C2 C1 118.81(17) . .
C3 C2 H2A 107.6 . .
C1 C2 H2A 107.6 . .
C3 C2 H2B 107.6 . .
C1 C2 H2B 107.6 . .
H2A C2 H2B 107.0 . .
O1 C3 N2 124.25(18) . .
O1 C3 C2 117.31(17) . .
N2 C3 C2 118.44(17) . .
N2 C4 C5 110.29(15) . .
N2 C4 H4A 109.6 . .
C5 C4 H4A 109.6 . .
N2 C4 H4B 109.6 . .
C5 C4 H4B 109.6 . .
H4A C4 H4B 108.1 . .
N3 C5 C6 121.08(17) . .
N3 C5 C4 116.31(16) . .
C6 C5 C4 122.61(17) . .
C7 C6 C5 119.11(18) . .
C7 C6 H6 120.4 . .
C5 C6 H6 120.4 . .
C6 C7 C8 119.52(19) . .
C6 C7 H7 120.2 . .
C8 C7 H7 120.2 . .
C9 C8 C7 118.45(19) . .
C9 C8 H8 120.8 . .
C7 C8 H8 120.8 . .
N3 C9 C8 122.33(18) . .
N3 C9 H9 118.8 . .
C8 C9 H9 118.8 . .

loop_
_geom_bond_atom_site_label_1
_geom_bond_atom_site_label_2
_geom_bond_distance
_geom_bond_site_symmetry_2
Cu1 N2 1.9755(16) .
Cu1 N3 1.9781(16) .
Cu1 N1 1.9895(17) .
Cu1 Cl1 2.3229(5) 4_565
Cu1 Cl1 2.6735(5) .
Cl1 Cu1 2.3229(5) 4_566
O1 C3 1.276(2) .
O2 H2C 0.968(3) .
O2 H2D 0.968(3) .
O3 H3A 0.968(3) .
O3 H3B 0.968(3) .
N1 C1 1.478(3) .
N1 H1C 0.879(3) .
N1 H1D 0.879(3) .
N2 C3 1.317(2) .
N2 C4 1.464(2) .
N3 C5 1.343(2) .
N3 C9 1.349(2) .
C1 C2 1.519(3) .
C1 H1A 0.9900 .
C1 H1B 0.9900 .
C2 C3 1.514(3) .
C2 H2A 0.9900 .
C2 H2B 0.9900 .
C4 C5 1.501(3) .
C4 H4A 0.9900 .
C4 H4B 0.9900 .
C5 C6 1.391(3) .
C6 C7 1.383(3) .
C6 H6 0.9500 .
C7 C8 1.390(3) .
C7 H7 0.9500 .
C8 C9 1.373(3) .
C8 H8 0.9500 .
C9 H9 0.9500 .

loop_
_geom_torsion_atom_site_label_1
_geom_torsion_atom_site_label_2
_geom_torsion_atom_site_label_3
_geom_torsion_atom_site_label_4
_geom_torsion
_geom_torsion_site_symmetry_1
_geom_torsion_site_symmetry_4
N2 Cu1 Cl1 Cu1 48.85(5) . 4_566
N3 Cu1 Cl1 Cu1 -32.82(5) . 4_566
N1 Cu1 Cl1 Cu1 142.84(5) . 4_566
Cl1 Cu1 Cl1 Cu1 -125.62(3) 4_565 4_566
N2 Cu1 N1 C1 35.38(14) . .
N3 Cu1 N1 C1 -14.3(9) . .
Cl1 Cu1 N1 C1 -173.57(13) 4_565 .
Cl1 Cu1 N1 C1 -78.05(13) . .
N3 Cu1 N2 C3 178.59(18) . .
N1 Cu1 N2 C3 2.30(18) . .
Cl1 Cu1 N2 C3 -98.37(18) 4_565 .
Cl1 Cu1 N2 C3 92.87(17) . .
N3 Cu1 N2 C4 -10.51(13) . .
N1 Cu1 N2 C4 173.20(13) . .
Cl1 Cu1 N2 C4 72.53(17) 4_565 .
Cl1 Cu1 N2 C4 -96.23(12) . .
N2 Cu1 N3 C5 7.08(14) . .
N1 Cu1 N3 C5 57.1(9) . .
Cl1 Cu1 N3 C5 -143.61(13) 4_565 .
Cl1 Cu1 N3 C5 120.88(13) . .
N2 Cu1 N3 C9 -172.60(17) . .
N1 Cu1 N3 C9 -122.6(8) . .
Cl1 Cu1 N3 C9 36.70(16) 4_565 .
Cl1 Cu1 N3 C9 -58.80(16) . .
Cu1 N1 C1 C2 -67.99(19) . .
N1 C1 C2 C3 62.1(2) . .
C4 N2 C3 O1 -2.2(3) . .
Cu1 N2 C3 O1 168.62(14) . .
C4 N2 C3 C2 178.32(17) . .
Cu1 N2 C3 C2 -10.9(3) . .
C1 C2 C3 O1 161.91(18) . .
C1 C2 C3 N2 -18.6(3) . .
C3 N2 C4 C5 -175.83(16) . .
Cu1 N2 C4 C5 11.81(19) . .
C9 N3 C5 C6 -2.2(3) . .
Cu1 N3 C5 C6 178.07(14) . .
C9 N3 C5 C4 177.54(17) . .
Cu1 N3 C5 C4 -2.2(2) . .
N2 C4 C5 N3 -6.3(2) . .
N2 C4 C5 C6 173.46(17) . .
N3 C5 C6 C7 1.7(3) . .
C4 C5 C6 C7 -178.08(18) . .
C5 C6 C7 C8 -0.3(3) . .
C6 C7 C8 C9 -0.5(3) . .
C5 N3 C9 C8 1.4(3) . .
Cu1 N3 C9 C8 -178.90(15) . .
C7 C8 C9 N3 -0.1(3) . .
